data_7060112
loop_
_publ_author_name
'Sun, Xing-Yu'
'Zhang, Wei-Feng'
'Pan, Hong-Mei'
'Ma, Yue-Yu'
'Jing, Zhi-Hong'

_publ_section_title
;
 Broadband yellow light emitting performance based on zero-dimensional
 hybrid lead bromide trimers
;
_journal_issue 48
_journal_name_full 'New Journal of Chemistry'
_journal_page_first 21146
_journal_page_last 21151
_journal_paper_doi 10.1039/D0NJ04686H
_journal_volume 44
_journal_year 2020
_chemical_formula_sum 'C20 H50 Br12 N8 Pb3'
_chemical_formula_weight 1983.17
_chemical_name_systematic '[MeBAPIm]2Pb3Br12'
_space_group_IT_number 14
_space_group_name_Hall '-P 2yn'
_space_group_name_H-M_alt 'P 1 21/n 1'
_symmetry_cell_setting monoclinic
_symmetry_space_group_name_H-M 'P 1 21/n 1'
_atom_sites_solution_hydrogens geom
_atom_sites_solution_primary direct
_atom_sites_solution_secondary difmap
_audit_creation_method SHELXL-97
_audit_update_record
;
2020-09-17 deposited with the CCDC.	2020-11-09 downloaded from the CCDC.
;
_cell_angle_alpha 90.00
_cell_angle_beta 115.7280(10)
_cell_angle_gamma 90.00
_cell_formula_units_Z 2
_cell_length_a 16.6739(15)
_cell_length_b 8.1277(7)
_cell_length_c 19.1970(17)
_cell_measurement_reflns_used 6614
_cell_measurement_temperature 296(2)
_cell_measurement_theta_max 26.72
_cell_measurement_theta_min 2.36
_cell_volume 2343.7(4)
_computing_cell_refinement 'Bruker SAINT'
_computing_data_collection 'Bruker APEX2'
_computing_data_reduction 'Bruker SAINT'
_computing_molecular_graphics 'Bruker SHELXTL'
_computing_publication_material 'Bruker SHELXTL'
_computing_structure_refinement 'SHELXL-97 (Sheldrick, 2008)'
_computing_structure_solution 'SHELXS-97 (Sheldrick, 2008)'
_diffrn_ambient_temperature 296(2)
_diffrn_measured_fraction_theta_full 0.782
_diffrn_measured_fraction_theta_max 0.953
_diffrn_measurement_device_type 'Bruker APEX-II CCD'
_diffrn_measurement_method '\f and \w scans'
_diffrn_radiation_monochromator graphite
_diffrn_radiation_source 'fine-focus sealed tube'
_diffrn_radiation_type MoK\a
_diffrn_radiation_wavelength 0.71073
_diffrn_reflns_av_R_equivalents 0.0620
_diffrn_reflns_av_sigmaI/netI 0.0874
_diffrn_reflns_limit_h_max 21
_diffrn_reflns_limit_h_min -21
_diffrn_reflns_limit_k_max 10
_diffrn_reflns_limit_k_min -10
_diffrn_reflns_limit_l_max 24
_diffrn_reflns_limit_l_min -24
_diffrn_reflns_number 19755
_diffrn_reflns_theta_full 27.55
_diffrn_reflns_theta_max 27.55
_diffrn_reflns_theta_min 2.15
_exptl_absorpt_coefficient_mu 21.003
_exptl_absorpt_correction_type none
_exptl_crystal_colour yellow
_exptl_crystal_density_diffrn 2.810
_exptl_crystal_density_method 'not measured'
_exptl_crystal_description block
_exptl_crystal_F_000 1784
_exptl_crystal_size_max 0.15
_exptl_crystal_size_mid 0.14
_exptl_crystal_size_min 0.13
_refine_diff_density_max 1.474
_refine_diff_density_min -1.089
_refine_diff_density_rms 0.158
_refine_ls_extinction_method none
_refine_ls_goodness_of_fit_ref 0.841
_refine_ls_hydrogen_treatment mixed
_refine_ls_matrix_type full
_refine_ls_number_parameters 196
_refine_ls_number_reflns 4235
_refine_ls_number_restraints 0
_refine_ls_restrained_S_all 0.841
_refine_ls_R_factor_all 0.0630
_refine_ls_R_factor_gt 0.0316
_refine_ls_shift/su_max 0.001
_refine_ls_shift/su_mean 0.000
_refine_ls_structure_factor_coef Fsqd
_refine_ls_weighting_details 'calc w=1/[\s^2^(Fo^2^)+(0.0056P)^2^+0.0000P] where P=(Fo^2^+2Fc^2^)/3'
_refine_ls_weighting_scheme calc
_refine_ls_wR_factor_gt 0.0506
_refine_ls_wR_factor_ref 0.0540
_reflns_number_gt 2757
_reflns_number_total 4235
_reflns_threshold_expression >2sigma(I)
_cod_data_source_file d0nj04686h2.cif
_cod_data_source_block 1
_cod_depositor_comments
;
The following automatic conversions were performed:

data item '_symmetry_cell_setting' value 'Monoclinic' was changed to
'monoclinic' in accordance with the
/home/data/users/saulius/crontab/automatic-downloads/rss-feeds/RSC/lib/dictionaries/cif_core.dic
dictionary named 'cif_core.dic' version 2.4.2 last updated on
2011-04-26.

Automatic conversion script
Id: cif_fix_values 7556 2019-12-06 15:28:31Z antanas 

 Adding full bibliography for 7060112--7060113.cif.
;
_cod_original_sg_symbol_H-M 'P2(1)/n  '
_cod_database_code 7060112

loop_
_symmetry_equiv_pos_as_xyz
'x, y, z'
'-x+1/2, y+1/2, -z+1/2'
'-x, -y, -z'
'x-1/2, -y-1/2, z-1/2'

loop_
_atom_site_label
_atom_site_type_symbol
_atom_site_fract_x
_atom_site_fract_y
_atom_site_fract_z
_atom_site_U_iso_or_equiv
_atom_site_adp_type
_atom_site_occupancy
_atom_site_symmetry_multiplicity
_atom_site_calc_flag
_atom_site_refinement_flags
_atom_site_disorder_assembly
_atom_site_disorder_group
Pb1 Pb 0.5000 0.0000 0.0000 0.02820(10) Uani 1 2 d S . .
Pb2 Pb 0.371288(19) -0.10889(3) 0.135281(17) 0.03377(8) Uani 1 1 d . . .
Br1 Br 0.57484(5) -0.10796(9) 0.16957(4) 0.03759(18) Uani 1 1 d . . .
Br2 Br 0.41113(6) 0.09476(10) 0.26616(5) 0.0470(2) Uani 1 1 d . . .
Br3 Br 0.36552(5) 0.20917(9) 0.02680(4) 0.04290(19) Uani 1 1 d . . .
Br4 Br 0.62979(5) 0.28066(9) 0.02589(4) 0.0439(2) Uani 1 1 d . . .
Br5 Br 0.40404(6) -0.39361(10) 0.23105(6) 0.0574(3) Uani 1 1 d . . .
Br6 Br 0.18810(6) -0.13769(12) 0.11018(6) 0.0652(3) Uani 1 1 d . . .
N1 N 0.4030(4) -0.2567(7) 0.5588(3) 0.0390(15) Uani 1 1 d . . .
N2 N 0.4689(4) -0.4778(8) 0.8784(3) 0.0482(17) Uani 1 1 d . . .
H2C H 0.5241 -0.4438 0.9081 0.072 Uiso 1 1 calc R . .
H2D H 0.4703 -0.5817 0.8643 0.072 Uiso 1 1 calc R . .
H2E H 0.4363 -0.4711 0.9047 0.072 Uiso 1 1 calc R . .
N3 N 0.3497(4) -0.3285(9) 0.6413(3) 0.0464(17) Uani 1 1 d . . .
C1 C 0.3652(5) -0.2063(10) 0.6029(4) 0.0394(18) Uani 1 1 d . . .
C2 C 0.4036(5) -0.1959(10) 0.4340(4) 0.0431(19) Uani 1 1 d . . .
H2A H 0.4067 -0.3135 0.4270 0.052 Uiso 1 1 calc R . .
H2B H 0.4382 -0.1416 0.4112 0.052 Uiso 1 1 calc R . .
C3 C 0.4291(5) -0.3727(9) 0.8086(4) 0.0397(19) Uani 1 1 d . . .
H3A H 0.4653 -0.3785 0.7806 0.048 Uiso 1 1 calc R . .
H3B H 0.4284 -0.2593 0.8241 0.048 Uiso 1 1 calc R . .
C4 C 0.4426(5) -0.1584(9) 0.5176(5) 0.048(2) Uani 1 1 d . . .
H4A H 0.5062 -0.1793 0.5400 0.057 Uiso 1 1 calc R . .
H4B H 0.4341 -0.0426 0.5246 0.057 Uiso 1 1 calc R . .
C5 C 0.3710(6) -0.4836(11) 0.6153(5) 0.059(2) Uani 1 1 d . . .
H5A H 0.3176 -0.5391 0.5792 0.071 Uiso 1 1 calc R . .
H5B H 0.4036 -0.5561 0.6586 0.071 Uiso 1 1 calc R . .
C6 C 0.2970(6) -0.3232(12) 0.6852(5) 0.071(3) Uani 1 1 d . . .
H6A H 0.2373 -0.3623 0.6528 0.085 Uiso 1 1 calc R . .
H6B H 0.2925 -0.2101 0.6993 0.085 Uiso 1 1 calc R . .
C7 C 0.3421(6) -0.0310(10) 0.6083(5) 0.063(3) Uani 1 1 d . . .
H7A H 0.3590 0.0353 0.5755 0.094 Uiso 1 1 calc R . .
H7B H 0.3733 0.0059 0.6608 0.094 Uiso 1 1 calc R . .
H7C H 0.2791 -0.0215 0.5921 0.094 Uiso 1 1 calc R . .
C8 C 0.3366(5) -0.4258(10) 0.7571(4) 0.049(2) Uani 1 1 d . . .
H8A H 0.2999 -0.4167 0.7847 0.059 Uiso 1 1 calc R . .
H8B H 0.3371 -0.5403 0.7430 0.059 Uiso 1 1 calc R . .
N4 N 0.2718(5) -0.1649(9) 0.3084(4) 0.070(2) Uani 1 1 d . . .
H4C H 0.2155 -0.1309 0.2865 0.105 Uiso 1 1 calc R . .
H4D H 0.2741 -0.2710 0.2980 0.105 Uiso 1 1 calc R . .
H4E H 0.3035 -0.1068 0.2899 0.105 Uiso 1 1 calc R . .
C9 C 0.4281(6) -0.4300(9) 0.5764(4) 0.052(2) Uani 1 1 d . . .
H9A H 0.4909 -0.4412 0.6108 0.062 Uiso 1 1 calc R . .
H9B H 0.4145 -0.4928 0.5297 0.062 Uiso 1 1 calc R . .
C10 C 0.3090(6) -0.1414(11) 0.3932(5) 0.058(3) Uani 1 1 d . . .
H10A H 0.2734 -0.2030 0.4129 0.070 Uiso 1 1 calc R . .
H10B H 0.3052 -0.0259 0.4041 0.070 Uiso 1 1 calc R . .

loop_
_atom_site_aniso_label
_atom_site_aniso_U_11
_atom_site_aniso_U_22
_atom_site_aniso_U_33
_atom_site_aniso_U_23
_atom_site_aniso_U_13
_atom_site_aniso_U_12
Pb1 0.0299(2) 0.02943(19) 0.0275(2) 0.00007(16) 0.01454(19) -0.00185(17)
Pb2 0.03227(17) 0.04365(16) 0.02879(16) 0.00345(13) 0.01641(15) 0.00410(13)
Br1 0.0315(4) 0.0439(4) 0.0354(4) -0.0022(3) 0.0127(4) 0.0002(3)
Br2 0.0470(5) 0.0554(5) 0.0386(5) -0.0096(4) 0.0188(4) -0.0024(4)
Br3 0.0369(5) 0.0433(4) 0.0404(5) -0.0038(4) 0.0092(4) 0.0066(4)
Br4 0.0454(5) 0.0430(4) 0.0430(5) -0.0100(4) 0.0189(4) -0.0127(4)
Br5 0.0523(6) 0.0543(5) 0.0643(6) 0.0253(5) 0.0240(6) 0.0164(4)
Br6 0.0303(5) 0.1046(8) 0.0570(6) 0.0300(5) 0.0154(5) 0.0084(5)
N1 0.040(4) 0.051(4) 0.025(3) 0.001(3) 0.014(3) -0.004(3)
N2 0.048(5) 0.045(4) 0.042(4) 0.000(3) 0.009(4) 0.011(3)
N3 0.035(4) 0.075(5) 0.029(4) 0.009(3) 0.014(4) 0.002(4)
C1 0.016(4) 0.064(5) 0.025(4) 0.002(4) -0.003(4) 0.001(4)
C2 0.032(5) 0.066(5) 0.029(4) 0.002(4) 0.011(4) -0.008(4)
C3 0.041(5) 0.043(5) 0.031(5) 0.000(3) 0.012(4) 0.004(4)
C4 0.038(5) 0.065(5) 0.041(5) 0.005(4) 0.018(5) -0.010(4)
C5 0.051(6) 0.067(6) 0.045(5) 0.006(5) 0.007(5) -0.013(5)
C6 0.037(5) 0.139(9) 0.038(5) 0.043(6) 0.017(5) 0.019(6)
C7 0.065(7) 0.074(6) 0.046(6) 0.014(5) 0.021(5) 0.029(5)
C8 0.028(5) 0.084(6) 0.035(5) 0.013(4) 0.011(4) 0.005(4)
N4 0.051(5) 0.111(6) 0.044(5) 0.005(4) 0.016(5) -0.013(5)
C9 0.058(6) 0.056(5) 0.038(5) -0.001(4) 0.017(5) 0.005(5)
C10 0.066(7) 0.076(6) 0.036(6) 0.002(4) 0.026(6) -0.007(5)

loop_
_atom_type_symbol
_atom_type_description
_atom_type_scat_dispersion_real
_atom_type_scat_dispersion_imag
_atom_type_scat_source
C C 0.0033 0.0016 'International Tables Vol C Tables 4.2.6.8 and 6.1.1.4'
H H 0.0000 0.0000 'International Tables Vol C Tables 4.2.6.8 and 6.1.1.4'
N N 0.0061 0.0033 'International Tables Vol C Tables 4.2.6.8 and 6.1.1.4'
Br Br -0.2901 2.4595 'International Tables Vol C Tables 4.2.6.8 and 6.1.1.4'
Pb Pb -3.3944 10.1111 'International Tables Vol C Tables 4.2.6.8 and 6.1.1.4'

loop_
_geom_angle_atom_site_label_1
_geom_angle_atom_site_label_2
_geom_angle_atom_site_label_3
_geom_angle
_geom_angle_site_symmetry_1
_geom_angle_site_symmetry_3
_geom_angle_publ_flag
Br3 Pb1 Br3 180.0 3_655 . ?
Br3 Pb1 Br4 85.52(2) 3_655 . ?
Br3 Pb1 Br4 94.48(2) . . ?
Br3 Pb1 Br4 94.48(2) 3_655 3_655 ?
Br3 Pb1 Br4 85.52(2) . 3_655 ?
Br4 Pb1 Br4 180.0 . 3_655 ?
Br3 Pb1 Br1 88.31(2) 3_655 3_655 ?
Br3 Pb1 Br1 91.69(2) . 3_655 ?
Br4 Pb1 Br1 83.76(2) . 3_655 ?
Br4 Pb1 Br1 96.24(2) 3_655 3_655 ?
Br3 Pb1 Br1 91.70(2) 3_655 . ?
Br3 Pb1 Br1 88.30(2) . . ?
Br4 Pb1 Br1 96.24(2) . . ?
Br4 Pb1 Br1 83.76(2) 3_655 . ?
Br1 Pb1 Br1 180.0 3_655 . ?
Br2 Pb2 Br5 89.82(3) . . ?
Br2 Pb2 Br6 91.10(3) . . ?
Br5 Pb2 Br6 86.25(3) . . ?
Br2 Pb2 Br1 89.81(2) . . ?
Br5 Pb2 Br1 88.85(2) . . ?
Br6 Pb2 Br1 175.01(3) . . ?
Pb1 Br1 Pb2 82.78(2) . . ?
C1 N1 C9 108.5(6) . . ?
C1 N1 C4 128.9(6) . . ?
C9 N1 C4 119.8(6) . . ?
C1 N3 C5 108.8(6) . . ?
C1 N3 C6 127.6(7) . . ?
C5 N3 C6 121.5(7) . . ?
N1 C1 N3 112.7(7) . . ?
N1 C1 C7 123.4(7) . . ?
N3 C1 C7 123.9(7) . . ?
C4 C2 C10 112.1(6) . . ?
N2 C3 C8 111.2(6) . . ?
N1 C4 C2 112.5(6) . . ?
N3 C5 C9 102.7(6) . . ?
N3 C6 C8 112.4(7) . . ?
C3 C8 C6 111.4(7) . . ?
N1 C9 C5 102.4(6) . . ?
N4 C10 C2 112.5(7) . . ?

loop_
_geom_bond_atom_site_label_1
_geom_bond_atom_site_label_2
_geom_bond_distance
_geom_bond_site_symmetry_2
_geom_bond_publ_flag
Pb1 Br3 3.0306(7) 3_655 ?
Pb1 Br3 3.0307(7) . ?
Pb1 Br4 3.0332(7) . ?
Pb1 Br4 3.0332(7) 3_655 ?
Pb1 Br1 3.0655(8) 3_655 ?
Pb1 Br1 3.0655(8) . ?
Pb2 Br2 2.8363(8) . ?
Pb2 Br5 2.8569(9) . ?
Pb2 Br6 2.8878(9) . ?
Pb2 Br1 3.1644(8) . ?
N1 C1 1.322(8) . ?
N1 C9 1.466(9) . ?
N1 C4 1.467(8) . ?
N2 C3 1.481(9) . ?
N3 C1 1.327(9) . ?
N3 C5 1.456(10) . ?
N3 C6 1.458(9) . ?
C1 C7 1.491(11) . ?
C2 C4 1.478(10) . ?
C2 C10 1.492(11) . ?
C3 C8 1.490(10) . ?
C5 C9 1.506(11) . ?
C6 C8 1.498(10) . ?
N4 C10 1.480(10) . ?
